data_4022208
loop_
_publ_author_name
'Shu-Li You'
'Xue-Long Hou'
'Li-Xin Dai'
'Yi-Hua Yu'
'Wei Xia'

_publ_section_title
;
 Role of Planar Chirality of S,N- and P,N-Ferrocene Ligands
 in Palladium-Catalyzed Allylic Substitutions
;
_journal_name_full 'Journal of Organic Chemistry'
_journal_page_first 4684
_journal_page_last 4695
_journal_paper_doi 10.1021/jo016330z
_journal_volume 67
_journal_year 2002
_space_group_IT_number 19
_symmetry_cell_setting orthorhombic
_symmetry_Int_Tables_number 19
_symmetry_space_group_name_Hall 'P 2ac 2ab'
_symmetry_space_group_name_H-M 'P 21 21 21'
_audit_creation_date 'Mon Aug 29 16:42:28 2000'
_audit_creation_method 'from TEXRAY.INF file'
_cell_angle_alpha 90
_cell_angle_beta 90
_cell_angle_gamma 90
_cell_formula_units_Z 4.00
_cell_length_a 14.561(7)
_cell_length_b 25.551(4)
_cell_length_c 10.929(5)
_cell_measurement_reflns_used 24
_cell_measurement_temperature 20.0
_cell_measurement_theta_max 16.69
_cell_measurement_theta_min 13.60
_cell_volume 4066(2)
_computing_cell_refinement 'MSC/AFC Diffractometer Control'
_computing_data_collection 'MSC/AFC Diffractometer Control'
_computing_data_reduction 'teXsan: PROCESS (MSC)'
_computing_publication_material 'teXsan: FINISH (MSC)'
_computing_structure_refinement 'teXsan: LS (MSC)'
_computing_structure_solution SHELXS86
_diffrn_ambient_temperature 20.0
_diffrn_measurement_device AFC7R
_diffrn_measurement_method 'omega/2-theta scans'
_diffrn_orient_matrix_UB_11 0.02675
_diffrn_orient_matrix_UB_12 0.03492
_diffrn_orient_matrix_UB_13 0.02085
_diffrn_orient_matrix_UB_21 -0.06257
_diffrn_orient_matrix_UB_22 0.01603
_diffrn_orient_matrix_UB_23 -0.00427
_diffrn_orient_matrix_UB_31 -0.00927
_diffrn_orient_matrix_UB_32 -0.00742
_diffrn_orient_matrix_UB_33 0.08899
_diffrn_radiation_monochromator graphite
_diffrn_radiation_source 'X-ray tube'
_diffrn_radiation_type MoKalpha
_diffrn_radiation_wavelength 0.7107
_diffrn_reflns_av_R_equivalents 0.00
_diffrn_reflns_limit_h_max 17
_diffrn_reflns_limit_h_min 0
_diffrn_reflns_limit_k_max 29
_diffrn_reflns_limit_k_min 0
_diffrn_reflns_limit_l_max 0
_diffrn_reflns_limit_l_min 0
_diffrn_reflns_number 4260
_diffrn_reflns_theta_max 25.4866
_diffrn_standards_decay_% -6.03
_diffrn_standards_interval_count 200
_diffrn_standards_number 3
_exptl_absorpt_coefficient_mu_cm 16.801
_exptl_absorpt_correction_T_max 1.000
_exptl_absorpt_correction_T_min 0.812
_exptl_absorpt_correction_type empirical
_exptl_absorpt_process_details psi-scan
_exptl_crystal_colour red
_exptl_crystal_density_diffrn 1.731
_exptl_crystal_description prismatic
_exptl_crystal_F_000 2096.00
_exptl_crystal_size_max 0.300
_exptl_crystal_size_min 0.200
_refine_diff_density_max -0.67620
_refine_diff_density_min 1.11700
_refine_ls_extinction_coef 0.00000
_refine_ls_extinction_method Zachariasen_type_2_Gaussian_isotropic
_refine_ls_goodness_of_fit_obs 1.320
_refine_ls_matrix_type full
_refine_ls_number_parameters 496
_refine_ls_number_reflns 2615
_refine_ls_number_restraints 0
_refine_ls_R_factor_obs 0.0490
_refine_ls_shift/esd_max 0.0020
_refine_ls_structure_factor_coef F
_refine_ls_weighting_scheme sigma
_refine_ls_wR_factor_obs 0.0500
_cod_data_source_file jo016330z_s5.cif
_cod_data_source_block master_file_afc7*.xtl
_cod_depositor_comments
;
The following automatic conversions were performed:

'_atom_site_thermal_displace_type' tag value 'Uij' was replaced with
'Uani' value 92 times.

Automatic conversion script
Id: cif_fix_values 1646 2011-03-28 12:23:43Z adriana 
;
_cod_original_sg_symbol_H-M 'P 21 21 21 '
_cod_database_code 4022208

loop_
_symmetry_equiv_pos_as_xyz
'   +x,   +y,   +z'
'1/2-x,   -y,1/2+z'
'1/2+x,1/2-y,   -z'
'   -x,1/2+y,1/2-z'

loop_
_atom_site_aniso_label
_atom_site_aniso_U_11
_atom_site_aniso_U_22
_atom_site_aniso_U_33
_atom_site_aniso_U_12
_atom_site_aniso_U_13
_atom_site_aniso_U_23
Sb 0.0628(7) 0.0546(6) 0.0589(7) 0.0013(6) 0.0089(6) -0.0023(6)
Pd 0.0391(6) 0.0420(5) 0.0482(6) -0.0020(5) 0.0064(6) -0.0033(6)
Fe 0.044(1) 0.049(1) 0.039(1) 0.003(1) 0.007(1) -0.003(1)
Cl1 0.157(6) 0.145(5) 0.110(4) 0.045(5) -0.029(4) -0.004(4)
Cl2 0.170(8) 0.44(2) 0.123(6) 0.07(1) -0.007(6) -0.056(9)
P 0.037(2) 0.038(2) 0.040(2) 0.000(2) 0.004(2) -0.003(2)
F1 0.12(1) 0.116(9) 0.31(2) 0.000(8) 0.14(1) -0.05(1)
F2 0.12(1) 0.16(1) 0.21(2) -0.009(10) 0.10(1) 0.01(1)
F3 0.103(8) 0.054(5) 0.17(1) -0.003(5) 0.009(9) 0.003(7)
F4 0.14(1) 0.061(6) 0.16(1) -0.016(6) 0.01(1) -0.001(8)
F5 0.26(2) 0.14(1) 0.12(1) 0.00(1) -0.03(1) 0.00(1)
F6 0.33(2) 0.12(1) 0.13(1) 0.05(1) -0.11(1) -0.006(10)
O 0.050(7) 0.039(6) 0.084(8) -0.006(5) 0.003(6) -0.014(6)
N 0.044(8) 0.041(6) 0.042(7) -0.008(6) 0.007(6) -0.008(6)
C1 0.058(9) 0.062(9) 0.039(8) -0.008(9) 0.004(9) -0.003(8)
C2 0.09(2) 0.06(1) 0.11(2) -0.01(1) -0.01(1) -0.03(1)
C3 0.049(9) 0.044(9) 0.035(8) -0.003(8) 0.007(8) -0.010(7)
C4 0.06(1) 0.039(8) 0.037(8) 0.017(8) 0.011(8) 0.007(7)
C5 0.06(1) 0.049(9) 0.050(9) 0.007(9) 0.006(9) 0.010(8)
C6 0.037(8) 0.060(9) 0.06(1) 0.010(8) -0.001(8) -0.004(8)
C7 0.047(9) 0.063(9) 0.029(8) 0.001(7) -0.003(7) 0.001(7)
C8 0.030(7) 0.041(7) 0.026(7) 0.003(6) 0.002(6) -0.009(6)
C9 0.09(1) 0.07(1) 0.029(8) 0.03(1) 0.002(8) 0.016(9)
C10 0.06(1) 0.10(1) 0.04(1) -0.01(1) 0.002(9) -0.02(1)
C11 0.10(2) 0.07(1) 0.05(1) 0.00(1) 0.02(1) -0.018(10)
C12 0.06(1) 0.12(2) 0.05(1) 0.02(1) 0.032(10) 0.01(1)
C13 0.07(1) 0.07(1) 0.044(9) 0.02(1) 0.019(9) -0.003(9)
C14 0.046(9) 0.039(8) 0.036(8) -0.016(7) 0.010(8) 0.001(7)
C15 0.044(9) 0.058(9) 0.040(9) 0.001(8) -0.012(8) 0.009(8)
C16 0.07(1) 0.06(1) 0.07(1) -0.002(10) -0.02(1) 0.011(9)
C17 0.08(1) 0.051(10) 0.06(1) -0.017(9) -0.01(1) 0.032(9)
C18 0.06(1) 0.046(10) 0.06(1) -0.014(9) 0.010(10) 0.005(9)
C19 0.045(10) 0.06(1) 0.036(9) -0.008(8) -0.006(8) -0.008(8)
C20 0.048(9) 0.039(8) 0.035(8) 0.009(7) 0.007(7) -0.007(7)
C21 0.06(1) 0.055(10) 0.045(9) 0.009(9) -0.005(9) -0.011(8)
C22 0.08(1) 0.08(1) 0.08(1) -0.01(1) 0.01(1) -0.03(1)
C23 0.11(2) 0.08(1) 0.05(1) 0.01(1) -0.01(1) -0.05(1)
C24 0.16(2) 0.11(2) 0.011(8) 0.04(2) -0.02(1) -0.011(9)
C25 0.08(1) 0.054(9) 0.047(10) 0.007(9) 0.004(10) -0.001(8)
C26 0.07(2) 0.20(3) 0.18(3) -0.02(2) 0.00(2) -0.08(2)
C27 0.06(1) 0.08(1) 0.08(1) -0.02(1) 0.00(1) -0.02(1)
C28 0.07(1) 0.09(1) 0.07(1) 0.00(1) 0.00(1) -0.02(1)
C29 0.07(1) 0.09(1) 0.11(2) 0.00(1) -0.01(1) -0.06(1)
C30 0.09(2) 0.06(1) 0.11(2) 0.01(1) -0.03(1) -0.01(1)
C31 0.048(9) 0.07(1) 0.049(10) 0.002(9) 0.003(9) 0.002(8)
C32 0.037(10) 0.053(9) 0.06(1) 0.010(7) 0.008(8) -0.015(8)
C33 0.051(9) 0.061(9) 0.056(9) 0.019(8) 0.016(9) -0.019(9)
C34 0.047(9) 0.053(9) 0.060(10) 0.010(8) 0.020(9) -0.021(8)
C35 0.044(8) 0.058(9) 0.12(2) 0.003(9) 0.04(1) -0.04(1)
C36 0.047(9) 0.065(10) 0.06(1) -0.013(8) 0.015(9) -0.020(10)
C37 0.08(1) 0.09(1) 0.07(1) -0.03(1) 0.01(1) -0.01(1)
C38 0.07(1) 0.09(1) 0.12(2) -0.03(1) 0.00(1) -0.01(1)
C39 0.07(1) 0.09(2) 0.11(2) -0.03(1) 0.02(1) -0.02(2)
C40 0.06(1) 0.08(1) 0.09(1) 0.01(1) 0.02(1) 0.01(1)
C41 0.05(1) 0.08(1) 0.08(1) -0.017(9) 0.030(10) -0.01(1)

loop_
_atom_site_label
_atom_site_fract_x
_atom_site_fract_y
_atom_site_fract_z
_atom_site_U_iso_or_equiv
_atom_site_thermal_displace_type
Sb 0.03209(8) -0.11759(4) 0.5373(1) 0.0588 Uani
Pd 0.57657(7) 0.12511(4) 0.4801(1) 0.0431 Uani
Fe 0.8610(1) 0.07392(8) 0.2791(2) 0.0439 Uani
Cl1 0.6007(5) 0.3803(3) 0.0813(6) 0.1373 Uani
Cl2 0.6062(7) 0.3998(5) 0.3328(8) 0.2432 Uani
P 0.7237(2) 0.1554(1) 0.4631(4) 0.0383 Uani
F1 0.1376(9) -0.1245(5) 0.450(2) 0.1851 Uani
F2 -0.0763(9) -0.1086(6) 0.620(1) 0.1608 Uani
F3 0.0497(7) -0.0463(3) 0.544(1) 0.1093 Uani
F4 0.0154(9) -0.1893(3) 0.528(1) 0.1232 Uani
F5 -0.028(1) -0.1100(6) 0.393(1) 0.1736 Uani
F6 0.088(1) -0.1234(6) 0.684(1) 0.1903 Uani
O 0.6788(7) -0.0164(4) 0.321(1) 0.0575 Uani
N 0.6052(8) 0.0528(4) 0.400(1) 0.0424 Uani
C1 0.531(1) 0.0189(6) 0.353(1) 0.0528 Uani
C2 0.584(1) -0.0261(7) 0.291(2) 0.0879 Uani
C3 0.679(1) 0.0301(5) 0.377(1) 0.0428 Uani
C4 0.773(1) 0.0486(5) 0.407(1) 0.0461 Uani
C5 0.854(1) 0.0174(6) 0.406(1) 0.0534 Uani
C6 0.9286(10) 0.0491(6) 0.432(1) 0.0514 Uani
C7 0.9001(9) 0.1013(5) 0.449(1) 0.0462 Uani
C8 0.7991(8) 0.1006(5) 0.433(1) 0.0319 Uani
C9 0.817(1) 0.1140(7) 0.126(1) 0.0623 Uani
C10 0.804(1) 0.0604(8) 0.115(1) 0.0683 Uani
C11 0.890(2) 0.0336(7) 0.124(2) 0.0741 Uani
C12 0.953(1) 0.0725(9) 0.139(2) 0.0782 Uani
C13 0.910(1) 0.1210(7) 0.142(1) 0.0624 Uani
C14 0.7380(10) 0.2029(5) 0.342(1) 0.0400 Uani
C15 0.6658(10) 0.2132(6) 0.267(1) 0.0472 Uani
C16 0.673(1) 0.2452(6) 0.166(2) 0.0644 Uani
C17 0.761(1) 0.2664(6) 0.139(1) 0.0625 Uani
C18 0.833(1) 0.2564(6) 0.214(2) 0.0537 Uani
C19 0.824(1) 0.2245(6) 0.313(1) 0.0458 Uani
C20 0.7748(10) 0.1806(5) 0.604(1) 0.0407 Uani
C21 0.809(1) 0.2323(6) 0.616(1) 0.0533 Uani
C22 0.846(1) 0.2470(7) 0.722(2) 0.0768 Uani
C23 0.854(2) 0.2148(8) 0.819(2) 0.0806 Uani
C24 0.819(2) 0.1639(8) 0.811(1) 0.0931 Uani
C25 0.779(1) 0.1480(6) 0.701(1) 0.0609 Uani
C26 0.666(2) 0.391(1) 0.211(3) 0.1509 Uani
C27 0.582(1) 0.2305(6) 0.734(2) 0.0722 Uani
C28 0.619(1) 0.2689(8) 0.804(2) 0.0775 Uani
C29 0.639(1) 0.3175(8) 0.750(2) 0.0903 Uani
C30 0.620(1) 0.3248(7) 0.631(2) 0.0871 Uani
C31 0.581(1) 0.2853(6) 0.561(1) 0.0555 Uani
C32 0.5610(10) 0.2374(6) 0.615(2) 0.0492 Uani
C33 0.515(1) 0.1969(5) 0.536(1) 0.0562 Uani
C34 0.463(1) 0.1551(6) 0.591(1) 0.0535 Uani
C35 0.4246(10) 0.1186(6) 0.511(2) 0.0726 Uani
C36 0.377(1) 0.0721(6) 0.549(2) 0.0576 Uani
C37 0.310(1) 0.0490(7) 0.473(2) 0.0822 Uani
C38 0.263(1) 0.0053(8) 0.516(2) 0.0922 Uani
C39 0.281(1) -0.0173(8) 0.628(2) 0.0922 Uani
C40 0.347(1) 0.0052(7) 0.702(2) 0.0780 Uani
C41 0.393(1) 0.0506(7) 0.659(2) 0.0678 Uani
H1 0.4937 0.0367 0.2962 0.0907 Uani
H2 0.4944 0.0060 0.4186 0.0630 Uani
H3 0.5648 -0.0595 0.3221 0.0907 Uani
H4 0.5750 -0.0259 0.2046 0.0978 Uani
H5 0.8563 -0.0193 0.3904 0.0622 Uani
H6 0.9905 0.0376 0.4343 0.0615 Uani
H7 0.9381 0.1304 0.4659 0.0570 Uani
H8 0.7705 0.1399 0.1226 0.0751 Uani
H9 0.7471 0.0431 0.1032 0.1026 Uani
H10 0.9008 -0.0029 0.1170 0.0911 Uani
H11 1.0178 0.0668 0.1486 0.0754 Uani
H12 0.9397 0.1536 0.1532 0.0759 Uani
H13 0.6077 0.1976 0.2844 0.0978 Uani
H14 0.6197 0.2527 0.1163 0.0907 Uani
H15 0.7689 0.2877 0.0679 0.0907 Uani
H16 0.8909 0.2716 0.1962 0.1026 Uani
H17 0.8758 0.2172 0.3625 0.0561 Uani
H18 0.8048 0.2558 0.5502 0.0621 Uani
H19 0.8685 0.2818 0.7300 0.0911 Uani
H20 0.8834 0.2257 0.8923 0.0910 Uani
H21 0.8210 0.1407 0.8787 0.1072 Uani
H22 0.7558 0.1134 0.6944 0.0710 Uani
H23 0.5701 0.1971 0.7719 0.0880 Uani
H24 0.6299 0.2636 0.8876 0.0920 Uani
H25 0.6649 0.3450 0.7972 0.0978 Uani
H26 0.6336 0.3571 0.5930 0.1026 Uani
H27 0.5681 0.2908 0.4766 0.0668 Uani
H28 0.5059 0.2173 0.4384 0.1050 Uani
H29 0.4475 0.1515 0.6814 0.1856 Uani
H30 0.4067 0.1298 0.4067 0.0982 Uani
H31 0.2975 0.0630 0.3945 0.0954 Uani
H32 0.2177 -0.0102 0.4647 0.1138 Uani
H33 0.2483 -0.0477 0.6533 0.0907 Uani
H34 0.3623 -0.0095 0.7797 0.1065 Uani
H35 0.4358 0.0673 0.7125 0.0833 Uani
H36 0.7046 0.3617 0.2228 0.1752 Uani
H37 0.7023 0.4214 0.1977 0.1752 Uani

loop_
_atom_type_symbol
_atom_type_oxidation_number
_atom_type_number_in_cell
_atom_type_scat_dispersion_real
_atom_type_scat_dispersion_imag
_atom_type_scat_source
C 0 164 0.003 0.002 'International Tables'
H 0 148 0.000 0.000 'International Tables'
O 0 4 0.011 0.006 'International Tables'
N 0 4 0.006 0.003 'International Tables'
P 0 4 0.102 0.094 'International Tables'
F 0 24 0.017 0.010 'International Tables'
Sb 0 4 -0.587 1.546 'International Tables'
Fe 0 4 0.346 0.844 'International Tables'
Pd 0 4 -0.999 1.007 'International Tables'
Cl 0 8 0.148 0.159 'International Tables'

loop_
_geom_angle_atom_site_label_1
_geom_angle_atom_site_label_2
_geom_angle_atom_site_label_3
_geom_angle
_geom_angle_publ_flag
F(1) Sb F(2) 177.2(8) yes
F(1) Sb F(3) 89.9(5) yes
F(1) Sb F(4) 89.2(6) yes
F(1) Sb F(5) 87.5(8) yes
F(1) Sb F(6) 94.6(8) yes
F(2) Sb F(3) 88.7(6) yes
F(2) Sb F(4) 92.2(6) yes
F(2) Sb F(5) 90.1(8) yes
F(2) Sb F(6) 87.8(8) yes
F(3) Sb F(4) 178.9(5) yes
F(3) Sb F(5) 89.6(6) yes
F(3) Sb F(6) 89.2(6) yes
F(4) Sb F(5) 89.7(6) yes
F(4) Sb F(6) 91.6(6) yes
F(5) Sb F(6) 177.5(8) yes
P Pd N 94.5(3) yes
P Pd C(33) 97.2(4) yes
P Pd C(34) 129.4(4) yes
P Pd C(35) 164.0(4) yes
N Pd C(33) 165.1(5) yes
N Pd C(34) 133.8(5) yes
N Pd C(35) 101.3(5) yes
C(33) Pd C(34) 39.1(5) yes
C(33) Pd C(35) 66.8(5) yes
C(34) Pd C(35) 36.5(5) yes
C(4) Fe C(5) 41.5(6) yes
C(4) Fe C(6) 68.7(6) yes
C(4) Fe C(7) 70.1(6) yes
C(4) Fe C(8) 41.0(5) yes
C(4) Fe C(9) 121.6(7) yes
C(4) Fe C(10) 107.6(7) yes
C(4) Fe C(11) 123.4(7) yes
C(4) Fe C(12) 160.1(8) yes
C(4) Fe C(13) 157.1(6) yes
C(5) Fe C(6) 40.1(6) yes
C(5) Fe C(7) 68.7(6) yes
C(5) Fe C(8) 69.1(5) yes
C(5) Fe C(9) 154.2(8) yes
C(5) Fe C(10) 118.1(7) yes
C(5) Fe C(11) 102.9(7) yes
C(5) Fe C(12) 122.9(7) yes
C(5) Fe C(13) 161.4(7) yes
C(6) Fe C(7) 40.1(5) yes
C(6) Fe C(8) 68.8(5) yes
C(6) Fe C(9) 165.6(7) yes
C(6) Fe C(10) 151.4(7) yes
C(6) Fe C(11) 115.3(7) yes
C(6) Fe C(12) 107.1(7) yes
C(6) Fe C(13) 128.0(7) yes
C(7) Fe C(8) 42.5(5) yes
C(7) Fe C(9) 130.2(6) yes
C(7) Fe C(10) 167.6(7) yes
C(7) Fe C(11) 150.1(8) yes
C(7) Fe C(12) 120.0(7) yes
C(7) Fe C(13) 111.3(6) yes
C(8) Fe C(9) 111.4(5) yes
C(8) Fe C(10) 128.0(7) yes
C(8) Fe C(11) 163.1(7) yes
C(8) Fe C(12) 157.4(7) yes
C(8) Fe C(13) 124.3(6) yes
C(9) Fe C(10) 39.9(7) yes
C(9) Fe C(11) 69.0(7) yes
C(9) Fe C(12) 66.8(7) yes
C(9) Fe C(13) 39.2(6) yes
C(10) Fe C(11) 41.5(7) yes
C(10) Fe C(12) 66.3(7) yes
C(10) Fe C(13) 65.9(7) yes
C(11) Fe C(12) 39.3(7) yes
C(11) Fe C(13) 67.4(7) yes
C(12) Fe C(13) 39.8(7) yes
Pd P C(8) 108.7(4) yes
Pd P C(14) 113.3(5) yes
Pd P C(20) 115.7(5) yes
C(8) P C(14) 108.5(6) yes
C(8) P C(20) 100.2(6) yes
C(14) P C(20) 109.5(6) yes
C(2) O C(3) 105(1) yes
Pd N C(1) 121.2(9) yes
Pd N C(3) 131.7(10) yes
C(1) N C(3) 107(1) yes
N C(1) C(2) 102(1) yes
O C(2) C(1) 104(1) yes
O C(3) N 119(1) yes
O C(3) C(4) 113(1) yes
N C(3) C(4) 127(1) yes
Fe C(4) C(3) 122(1) yes
Fe C(4) C(5) 69.3(8) yes
Fe C(4) C(8) 70.4(8) yes
C(3) C(4) C(5) 125(1) yes
C(3) C(4) C(8) 126(1) yes
C(5) C(4) C(8) 107(1) yes
Fe C(5) C(4) 69.2(8) yes
Fe C(5) C(6) 71.4(9) yes
C(4) C(5) C(6) 108(1) yes
Fe C(6) C(5) 68.5(8) yes
Fe C(6) C(7) 70.6(8) yes
C(5) C(6) C(7) 110(1) yes
Fe C(7) C(6) 69.3(8) yes
Fe C(7) C(8) 67.6(7) yes
C(6) C(7) C(8) 105(1) yes
Fe C(8) P 132.8(7) yes
Fe C(8) C(4) 68.6(8) yes
Fe C(8) C(7) 69.9(7) yes
P C(8) C(4) 126(1) yes
P C(8) C(7) 125.0(10) yes
C(4) C(8) C(7) 107(1) yes
Fe C(9) C(10) 67.9(10) yes
Fe C(9) C(13) 69.9(9) yes
C(10) C(9) C(13) 105(1) yes
Fe C(10) C(9) 72.3(10) yes
Fe C(10) C(11) 70(1) yes
C(9) C(10) C(11) 110(1) yes
Fe C(11) C(10) 68.5(10) yes
Fe C(11) C(12) 70(1) yes
C(10) C(11) C(12) 104(1) yes
Fe C(12) C(11) 70(1) yes
Fe C(12) C(13) 70.8(9) yes
C(11) C(12) C(13) 110(1) yes
Fe C(13) C(9) 70.9(9) yes
Fe C(13) C(12) 69.4(10) yes
C(9) C(13) C(12) 109(1) yes
P C(14) C(15) 118(1) yes
P C(14) C(19) 122(1) yes
C(15) C(14) C(19) 118(1) yes
C(14) C(15) C(16) 122(1) yes
C(15) C(16) C(17) 117(1) yes
C(16) C(17) C(18) 119(1) yes
C(17) C(18) C(19) 121(1) yes
C(14) C(19) C(18) 120(1) yes
P C(20) C(21) 123(1) yes
P C(20) C(25) 117(1) yes
C(21) C(20) C(25) 118(1) yes
C(20) C(21) C(22) 119(1) yes
C(21) C(22) C(23) 122(1) yes
C(22) C(23) C(24) 119(1) yes
C(23) C(24) C(25) 118(1) yes
C(20) C(25) C(24) 121(1) yes
Cl(1) C(26) Cl(2) 113(1) yes
C(28) C(27) C(32) 122(1) yes
C(27) C(28) C(29) 119(1) yes
C(28) C(29) C(30) 119(1) yes
C(29) C(30) C(31) 120(1) yes
C(30) C(31) C(32) 119(1) yes
C(27) C(32) C(31) 118(1) yes
C(27) C(32) C(33) 124(1) yes
C(31) C(32) C(33) 116(1) yes
Pd C(33) C(32) 124.7(10) yes
Pd C(33) C(34) 72.8(8) yes
C(32) C(33) C(34) 120(1) yes
Pd C(34) C(33) 68.1(8) yes
Pd C(34) C(35) 73.8(8) yes
C(33) C(34) C(35) 116(1) yes
Pd C(35) C(34) 69.7(8) yes
Pd C(35) C(36) 125(1) yes
C(34) C(35) C(36) 124(1) yes
C(35) C(36) C(37) 120(1) yes
C(35) C(36) C(41) 120(1) yes
C(37) C(36) C(41) 118(1) yes
C(36) C(37) C(38) 118(1) yes
C(37) C(38) C(39) 122(1) yes
C(38) C(39) C(40) 118(1) yes
C(39) C(40) C(41) 118(1) yes
C(36) C(41) C(40) 123(1) yes

loop_
_geom_bond_atom_site_label_1
_geom_bond_atom_site_label_2
_geom_bond_distance
_geom_bond_publ_flag
Sb F(1) 1.82(1) yes
Sb F(2) 1.83(1) yes
Sb F(3) 1.842(8) yes
Sb F(4) 1.850(9) yes
Sb F(5) 1.81(1) yes
Sb F(6) 1.81(1) yes
Pd P 2.286(4) yes
Pd N 2.09(1) yes
Pd C(33) 2.13(1) yes
Pd C(34) 2.19(1) yes
Pd C(35) 2.25(1) yes
Fe C(4) 2.01(1) yes
Fe C(5) 2.01(1) yes
Fe C(6) 2.04(1) yes
Fe C(7) 2.06(1) yes
Fe C(8) 2.03(1) yes
Fe C(9) 2.06(1) yes
Fe C(10) 2.01(2) yes
Fe C(11) 2.03(2) yes
Fe C(12) 2.03(2) yes
Fe C(13) 2.05(2) yes
Cl(1) C(26) 1.73(3) yes
Cl(2) C(26) 1.61(3) yes
P C(8) 1.81(1) yes
P C(14) 1.81(1) yes
P C(20) 1.83(1) yes
O C(2) 1.44(2) yes
O C(3) 1.34(2) yes
N C(1) 1.48(2) yes
N C(3) 1.25(2) yes
C(1) C(2) 1.55(2) yes
C(3) C(4) 1.48(2) yes
C(4) C(5) 1.42(2) yes
C(4) C(8) 1.41(2) yes
C(5) C(6) 1.39(2) yes
C(6) C(7) 1.41(2) yes
C(7) C(8) 1.48(2) yes
C(9) C(10) 1.39(2) yes
C(9) C(13) 1.38(2) yes
C(10) C(11) 1.43(2) yes
C(11) C(12) 1.36(2) yes
C(12) C(13) 1.39(2) yes
C(14) C(15) 1.36(2) yes
C(14) C(19) 1.40(2) yes
C(15) C(16) 1.38(2) yes
C(16) C(17) 1.42(2) yes
C(17) C(18) 1.35(2) yes
C(18) C(19) 1.36(2) yes
C(20) C(21) 1.42(2) yes
C(20) C(25) 1.35(2) yes
C(21) C(22) 1.33(2) yes
C(22) C(23) 1.35(2) yes
C(23) C(24) 1.40(3) yes
C(24) C(25) 1.39(2) yes
C(27) C(28) 1.35(2) yes
C(27) C(32) 1.35(2) yes
C(28) C(29) 1.40(2) yes
C(29) C(30) 1.35(3) yes
C(30) C(31) 1.39(2) yes
C(31) C(32) 1.39(2) yes
C(32) C(33) 1.50(2) yes
C(33) C(34) 1.45(2) yes
C(34) C(35) 1.39(2) yes
C(35) C(36) 1.44(2) yes
C(36) C(37) 1.41(2) yes
C(36) C(41) 1.34(2) yes
C(37) C(38) 1.39(2) yes
C(38) C(39) 1.38(3) yes
C(39) C(40) 1.38(3) yes
C(40) C(41) 1.41(2) yes
